data_2231330
loop_
_publ_author_name
'Asiri, Abdullah M.'
'Khan, Salman A.'
'Tahir, M. Nawaz'

_publ_section_title
;
 4-[(Anthracen-9-ylmethylidene)amino]-1,5-dimethyl-2-phenyl-1<i>H</i>-pyrazol-3(2<i>H</i>)-one
;
_journal_coeditor_code TK2768
_journal_issue 8
_journal_name_full 'Acta Crystallographica Section E'
_journal_page_first o2163
_journal_paper_doi 10.1107/S1600536811029126
_journal_volume 67
_journal_year 2011
_chemical_formula_iupac 'C26 H21 N3 O'
_chemical_formula_moiety 'C26 H21 N3 O'
_chemical_formula_sum 'C26 H21 N3 O'
_chemical_formula_weight 391.46
_chemical_name_systematic
;
4-[(Anthracen-9-ylmethylidene)amino]-1,5-dimethyl-2-phenyl-1<i>H</i>-
pyrazol-3(2<i>H</i>)-one
;
_space_group_IT_number 14
_symmetry_cell_setting monoclinic
_symmetry_space_group_name_Hall '-P 2yn'
_symmetry_space_group_name_H-M 'P 1 21/n 1'
_atom_sites_solution_hydrogens geom
_atom_sites_solution_primary direct
_atom_sites_solution_secondary difmap
_audit_creation_method SHELXL-97
_cell_angle_alpha 90
_cell_angle_beta 95.2430(10)
_cell_angle_gamma 90
_cell_formula_units_Z 4
_cell_length_a 7.6603(3)
_cell_length_b 16.4549(6)
_cell_length_c 15.8849(6)
_cell_measurement_reflns_used 2791
_cell_measurement_temperature 296(2)
_cell_measurement_theta_max 25.25
_cell_measurement_theta_min 2.79
_cell_volume 1993.91(13)
_computing_cell_refinement 'SAINT (Bruker, 2009)'
_computing_data_collection 'APEX2 (Bruker, 2009)'
_computing_data_reduction 'SAINT (Bruker, 2009)'
_computing_molecular_graphics 'ORTEP-3 for Windows (Farrugia, 1997) and PLATON (Spek, 2009)'
_computing_publication_material
;
WinGX (Farrugia, 1999) and PLATON (Spek, 2009)
;
_computing_structure_refinement 'SHELXL97 (Sheldrick, 2008)'
_computing_structure_solution 'SHELXS97 (Sheldrick, 2008)'
_diffrn_ambient_temperature 296(2)
_diffrn_detector_area_resol_mean 8.10
_diffrn_measured_fraction_theta_full 0.998
_diffrn_measured_fraction_theta_max 0.998
_diffrn_measurement_device_type 'Bruker Kappa APEXII CCD'
_diffrn_measurement_method \w
_diffrn_radiation_monochromator graphite
_diffrn_radiation_source 'fine-focus sealed tube'
_diffrn_radiation_type MoK\a
_diffrn_radiation_wavelength 0.71073
_diffrn_reflns_av_R_equivalents 0.0391
_diffrn_reflns_av_sigmaI/netI 0.0329
_diffrn_reflns_limit_h_max 9
_diffrn_reflns_limit_h_min -9
_diffrn_reflns_limit_k_max 19
_diffrn_reflns_limit_k_min -19
_diffrn_reflns_limit_l_max 19
_diffrn_reflns_limit_l_min -19
_diffrn_reflns_number 14673
_diffrn_reflns_theta_full 25.25
_diffrn_reflns_theta_max 25.25
_diffrn_reflns_theta_min 2.79
_diffrn_standards_number 0
_exptl_absorpt_coefficient_mu 0.081
_exptl_absorpt_correction_T_max 0.980
_exptl_absorpt_correction_T_min 0.975
_exptl_absorpt_correction_type multi-scan
_exptl_absorpt_process_details '(SADABS; Bruker, 2005)'
_exptl_crystal_colour yellow
_exptl_crystal_density_diffrn 1.304
_exptl_crystal_density_method 'not measured'
_exptl_crystal_description prism
_exptl_crystal_F_000 824
_exptl_crystal_size_max 0.32
_exptl_crystal_size_mid 0.24
_exptl_crystal_size_min 0.22
_refine_diff_density_max 0.151
_refine_diff_density_min -0.230
_refine_ls_goodness_of_fit_ref 1.060
_refine_ls_hydrogen_treatment constr
_refine_ls_matrix_type full
_refine_ls_number_parameters 273
_refine_ls_number_reflns 3593
_refine_ls_number_restraints 0
_refine_ls_restrained_S_all 1.060
_refine_ls_R_factor_all 0.0541
_refine_ls_R_factor_gt 0.0392
_refine_ls_shift/su_max 0.000
_refine_ls_shift/su_mean 0.000
_refine_ls_structure_factor_coef Fsqd
_refine_ls_weighting_details 'calc w=1/[\s^2^(Fo^2^)+(0.0463P)^2^+0.4551P] where P=(Fo^2^+2Fc^2^)/3'
_refine_ls_weighting_scheme calc
_refine_ls_wR_factor_gt 0.0955
_refine_ls_wR_factor_ref 0.1087
_reflns_number_gt 2791
_reflns_number_total 3593
_reflns_threshold_expression I>2\s(I)
_cod_data_source_file tk2768.cif
_cod_data_source_block I
_cod_original_sg_symbol_H-M 'P 21/n'
_cod_database_code 2231330
_cod_database_fobs_code 2231330

loop_
_symmetry_equiv_pos_site_id
_symmetry_equiv_pos_as_xyz
1 x,y,z
2 1/2-x,1/2+y,1/2-z
3 -x,-y,-z
4 1/2+x,1/2-y,1/2+z

loop_
_atom_site_aniso_label
_atom_site_aniso_U_11
_atom_site_aniso_U_22
_atom_site_aniso_U_33
_atom_site_aniso_U_12
_atom_site_aniso_U_13
_atom_site_aniso_U_23
O1 0.0282(6) 0.0734(8) 0.0544(7) 0.0007(5) 0.0042(5) -0.0123(6)
N1 0.0352(7) 0.0483(8) 0.0397(7) -0.0023(6) 0.0060(5) -0.0023(6)
N2 0.0254(6) 0.0435(7) 0.0390(7) -0.0014(5) 0.0037(5) -0.0011(5)
N3 0.0274(7) 0.0475(8) 0.0399(7) -0.0002(5) 0.0020(5) -0.0062(5)
C1 0.0292(8) 0.0389(9) 0.0425(8) -0.0003(6) 0.0054(6) -0.0030(6)
C2 0.0323(8) 0.0381(8) 0.0376(8) -0.0003(6) 0.0050(6) -0.0008(6)
C3 0.0317(8) 0.0339(8) 0.0386(8) -0.0001(6) 0.0024(6) 0.0032(6)
C4 0.0322(9) 0.0613(11) 0.0454(9) -0.0030(7) -0.0004(7) 0.0024(8)
C5 0.0355(9) 0.0536(10) 0.0442(9) -0.0064(7) 0.0099(7) 0.0016(7)
C6 0.0308(8) 0.0383(8) 0.0368(8) -0.0049(6) 0.0042(6) 0.0000(6)
C7 0.0417(9) 0.0468(9) 0.0483(9) 0.0043(7) -0.0025(7) -0.0027(7)
C8 0.0597(12) 0.0573(11) 0.0612(11) 0.0043(9) -0.0037(9) -0.0193(9)
C9 0.0607(12) 0.0750(14) 0.0493(11) -0.0072(10) -0.0068(9) -0.0173(9)
C10 0.0524(11) 0.0669(12) 0.0500(10) 0.0003(9) -0.0115(8) 0.0050(9)
C11 0.0429(9) 0.0444(9) 0.0488(10) 0.0022(7) -0.0009(7) 0.0019(7)
C12 0.0365(9) 0.0544(10) 0.0413(9) 0.0018(7) 0.0014(7) -0.0063(7)
C13 0.0305(8) 0.0477(9) 0.0410(8) -0.0048(7) 0.0049(6) -0.0077(7)
C14 0.0310(8) 0.0445(9) 0.0420(8) -0.0087(7) 0.0043(6) -0.0078(7)
C15 0.0422(10) 0.0484(10) 0.0481(9) -0.0030(7) 0.0056(7) -0.0069(7)
C16 0.0457(10) 0.0494(10) 0.0623(11) -0.0039(8) 0.0010(8) 0.0002(8)
C17 0.0486(11) 0.0597(12) 0.0555(11) -0.0140(9) -0.0029(8) 0.0105(9)
C18 0.0471(10) 0.0657(12) 0.0410(9) -0.0189(9) 0.0064(7) -0.0024(8)
C19 0.0352(9) 0.0499(10) 0.0436(9) -0.0138(7) 0.0063(7) -0.0070(7)
C20 0.0398(9) 0.0580(10) 0.0477(9) -0.0128(8) 0.0173(7) -0.0150(8)
C21 0.0317(8) 0.0487(10) 0.0572(10) -0.0086(7) 0.0109(7) -0.0131(8)
C22 0.0396(10) 0.0558(11) 0.0774(13) -0.0030(8) 0.0159(9) -0.0201(10)
C23 0.0450(11) 0.0522(11) 0.1008(16) 0.0055(9) 0.0058(10) -0.0150(11)
C24 0.0511(12) 0.0590(12) 0.0829(14) 0.0060(9) -0.0016(10) 0.0047(10)
C25 0.0443(10) 0.0623(11) 0.0554(10) 0.0036(8) 0.0015(8) -0.0019(9)
C26 0.0295(8) 0.0487(9) 0.0489(9) -0.0042(7) 0.0041(7) -0.0081(7)

loop_
_atom_site_type_symbol
_atom_site_label
_atom_site_fract_x
_atom_site_fract_y
_atom_site_fract_z
_atom_site_U_iso_or_equiv
_atom_site_thermal_displace_type
_atom_site_occupancy
_atom_site_disorder_group
O O1 0.30051(14) 0.39403(7) 0.06517(7) 0.0520(4) Uani 1.000 -16
N N1 0.56061(17) 0.42547(8) 0.22734(8) 0.0409(4) Uani 1.000 -16
N N2 0.74133(15) 0.37942(7) 0.03382(7) 0.0359(4) Uani 1.000 -16
N N3 0.56279(15) 0.38171(8) 0.00463(8) 0.0383(4) Uani 1.000 -16
C C1 0.46213(19) 0.39626(9) 0.07155(9) 0.0367(5) Uani 1.000 -16
C C2 0.58906(19) 0.41001(9) 0.14336(9) 0.0359(5) Uani 1.000 -16
C C3 0.75240(19) 0.40245(8) 0.11629(9) 0.0348(5) Uani 1.000 -16
C C4 0.9234(2) 0.42095(10) 0.16435(10) 0.0465(6) Uani 1.000 -16
C C5 0.8631(2) 0.40778(10) -0.02533(10) 0.0441(5) Uani 1.000 -16
C C6 0.50243(18) 0.34201(9) -0.07195(9) 0.0352(5) Uani 1.000 -16
C C7 0.5734(2) 0.26909(10) -0.09414(10) 0.0460(5) Uani 1.000 -16
C C8 0.5114(3) 0.23253(12) -0.16899(12) 0.0600(7) Uani 1.000 -16
C C9 0.3794(3) 0.26782(13) -0.22057(12) 0.0624(7) Uani 1.000 -16
C C10 0.3093(3) 0.34023(12) -0.19815(11) 0.0574(6) Uani 1.000 -16
C C11 0.3707(2) 0.37817(10) -0.12373(10) 0.0457(5) Uani 1.000 -16
C C12 0.4106(2) 0.44921(10) 0.24467(10) 0.0442(5) Uani 1.000 -16
C C13 0.36155(19) 0.46454(9) 0.33093(9) 0.0396(5) Uani 1.000 -16
C C14 0.40579(19) 0.41027(9) 0.39838(9) 0.0391(5) Uani 1.000 -16
C C15 0.5113(2) 0.33949(10) 0.39171(11) 0.0461(6) Uani 1.000 -16
C C16 0.5522(2) 0.29004(11) 0.45886(11) 0.0527(6) Uani 1.000 -16
C C17 0.4888(2) 0.30582(12) 0.53761(11) 0.0551(7) Uani 1.000 -16
C C18 0.3861(2) 0.37129(11) 0.54708(10) 0.0511(6) Uani 1.000 -16
C C19 0.3405(2) 0.42567(10) 0.47887(10) 0.0427(5) Uani 1.000 -16
C C20 0.2374(2) 0.49383(10) 0.48880(11) 0.0477(5) Uani 1.000 -16
C C21 0.1963(2) 0.54873(10) 0.42364(11) 0.0455(5) Uani 1.000 -16
C C22 0.0966(2) 0.62024(11) 0.43539(13) 0.0570(7) Uani 1.000 -16
C C23 0.0667(3) 0.67545(12) 0.37312(15) 0.0661(7) Uani 1.000 -16
C C24 0.1354(3) 0.66362(12) 0.29507(14) 0.0648(7) Uani 1.000 -16
C C25 0.2282(2) 0.59577(11) 0.28014(12) 0.0542(6) Uani 1.000 -16
C C26 0.2605(2) 0.53462(10) 0.34333(10) 0.0423(5) Uani 1.000 -16
H H4A 1.00701 0.37971 0.15337 0.0698 Uiso 1.000 -16
H H4B 0.90884 0.42224 0.22373 0.0698 Uiso 1.000 -16
H H4C 0.96475 0.47284 0.14700 0.0698 Uiso 1.000 -16
H H5A 0.83578 0.46297 -0.04108 0.0661 Uiso 1.000 -16
H H5B 0.85281 0.37406 -0.07485 0.0661 Uiso 1.000 -16
H H5C 0.98079 0.40495 0.00106 0.0661 Uiso 1.000 -16
H H7 0.66211 0.24477 -0.05898 0.0552 Uiso 1.000 -16
H H8 0.55952 0.18352 -0.18466 0.0720 Uiso 1.000 -16
H H9 0.33756 0.24253 -0.27077 0.0749 Uiso 1.000 -16
H H10 0.21973 0.36406 -0.23322 0.0689 Uiso 1.000 -16
H H11 0.32363 0.42763 -0.10874 0.0548 Uiso 1.000 -16
H H12 0.32552 0.45754 0.19988 0.0530 Uiso 1.000 -16
H H15 0.55291 0.32700 0.34006 0.0554 Uiso 1.000 -16
H H16 0.62332 0.24500 0.45278 0.0632 Uiso 1.000 -16
H H17 0.51757 0.27122 0.58306 0.0661 Uiso 1.000 -16
H H18 0.34431 0.38108 0.59928 0.0614 Uiso 1.000 -16
H H20 0.19451 0.50300 0.54088 0.0572 Uiso 1.000 -16
H H22 0.05130 0.62897 0.48699 0.0683 Uiso 1.000 -16
H H23 0.00031 0.72151 0.38185 0.0793 Uiso 1.000 -16
H H24 0.11711 0.70285 0.25306 0.0778 Uiso 1.000 -16
H H25 0.27146 0.58896 0.22778 0.0650 Uiso 1.000 -16

loop_
_atom_type_symbol
_atom_type_description
_atom_type_scat_dispersion_real
_atom_type_scat_dispersion_imag
_atom_type_scat_source
C C 0.0033 0.0016 'International Tables Vol C Tables 4.2.6.8 and 6.1.1.4'
H H 0.0000 0.0000 'International Tables Vol C Tables 4.2.6.8 and 6.1.1.4'
N N 0.0061 0.0033 'International Tables Vol C Tables 4.2.6.8 and 6.1.1.4'
O O 0.0106 0.0060 'International Tables Vol C Tables 4.2.6.8 and 6.1.1.4'

loop_
_geom_angle_atom_site_label_1
_geom_angle_atom_site_label_2
_geom_angle_atom_site_label_3
_geom_angle
_geom_angle_publ_flag
C2 N1 C12 119.21(13) no
N3 N2 C3 106.50(11) no
N3 N2 C5 116.06(11) no
C3 N2 C5 122.96(12) no
N2 N3 C1 110.11(11) no
N2 N3 C6 120.10(11) no
C1 N3 C6 125.05(12) no
O1 C1 N3 123.70(13) no
O1 C1 C2 131.78(14) no
N3 C1 C2 104.48(12) no
N1 C2 C1 129.04(13) no
N1 C2 C3 123.07(13) no
C1 C2 C3 107.85(13) no
N2 C3 C2 110.53(13) no
N2 C3 C4 121.79(13) no
C2 C3 C4 127.56(13) no
N3 C6 C7 121.00(13) no
N3 C6 C11 118.43(13) no
C7 C6 C11 120.57(14) no
C6 C7 C8 119.25(15) no
C7 C8 C9 120.54(18) no
C8 C9 C10 119.95(18) no
C9 C10 C11 120.38(18) no
C6 C11 C10 119.31(16) no
N1 C12 C13 124.56(14) no
C12 C13 C14 122.19(13) no
C12 C13 C26 117.28(13) no
C14 C13 C26 120.47(13) no
C13 C14 C15 123.92(14) no
C13 C14 C19 118.98(13) no
C15 C14 C19 117.09(14) no
C14 C15 C16 121.55(15) no
C15 C16 C17 121.01(16) no
C16 C17 C18 119.88(16) no
C17 C18 C19 121.43(15) no
C14 C19 C18 119.01(14) no
C14 C19 C20 119.41(15) no
C18 C19 C20 121.57(15) no
C19 C20 C21 122.23(15) no
C20 C21 C22 121.85(16) no
C20 C21 C26 119.16(15) no
C22 C21 C26 118.95(16) no
C21 C22 C23 121.21(18) no
C22 C23 C24 120.17(19) no
C23 C24 C25 120.89(19) no
C24 C25 C26 121.17(17) no
C13 C26 C21 119.69(14) no
C13 C26 C25 122.66(14) no
C21 C26 C25 117.53(15) no
C3 C4 H4A 109.00 no
C3 C4 H4B 109.00 no
C3 C4 H4C 109.00 no
H4A C4 H4B 109.00 no
H4A C4 H4C 109.00 no
H4B C4 H4C 109.00 no
N2 C5 H5A 109.00 no
N2 C5 H5B 109.00 no
N2 C5 H5C 109.00 no
H5A C5 H5B 109.00 no
H5A C5 H5C 109.00 no
H5B C5 H5C 109.00 no
C6 C7 H7 120.00 no
C8 C7 H7 120.00 no
C7 C8 H8 120.00 no
C9 C8 H8 120.00 no
C8 C9 H9 120.00 no
C10 C9 H9 120.00 no
C9 C10 H10 120.00 no
C11 C10 H10 120.00 no
C6 C11 H11 120.00 no
C10 C11 H11 120.00 no
N1 C12 H12 118.00 no
C13 C12 H12 118.00 no
C14 C15 H15 119.00 no
C16 C15 H15 119.00 no
C15 C16 H16 119.00 no
C17 C16 H16 120.00 no
C16 C17 H17 120.00 no
C18 C17 H17 120.00 no
C17 C18 H18 119.00 no
C19 C18 H18 119.00 no
C19 C20 H20 119.00 no
C21 C20 H20 119.00 no
C21 C22 H22 119.00 no
C23 C22 H22 119.00 no
C22 C23 H23 120.00 no
C24 C23 H23 120.00 no
C23 C24 H24 120.00 no
C25 C24 H24 120.00 no
C24 C25 H25 119.00 no
C26 C25 H25 119.00 no

loop_
_geom_bond_atom_site_label_1
_geom_bond_atom_site_label_2
_geom_bond_distance
_geom_bond_publ_flag
O1 C1 1.2335(18) no
N1 C2 1.3946(19) no
N1 C12 1.268(2) no
N2 N3 1.4039(16) no
N2 C3 1.3589(18) no
N2 C5 1.4598(19) no
N3 C1 1.3899(19) no
N3 C6 1.4204(19) no
C1 C2 1.447(2) no
C2 C3 1.365(2) no
C3 C4 1.486(2) no
C6 C7 1.376(2) no
C6 C11 1.377(2) no
C7 C8 1.378(3) no
C8 C9 1.371(3) no
C9 C10 1.367(3) no
C10 C11 1.381(2) no
C12 C13 1.475(2) no
C13 C14 1.412(2) no
C13 C26 1.413(2) no
C14 C15 1.427(2) no
C14 C19 1.437(2) no
C15 C16 1.355(2) no
C16 C17 1.407(2) no
C17 C18 1.351(3) no
C18 C19 1.424(2) no
C19 C20 1.389(2) no
C20 C21 1.388(2) no
C21 C22 1.424(2) no
C21 C26 1.428(2) no
C22 C23 1.347(3) no
C23 C24 1.404(3) no
C24 C25 1.356(3) no
C25 C26 1.427(2) no
C4 H4A 0.9600 no
C4 H4B 0.9600 no
C4 H4C 0.9600 no
C5 H5A 0.9600 no
C5 H5B 0.9600 no
C5 H5C 0.9600 no
C7 H7 0.9300 no
C8 H8 0.9300 no
C9 H9 0.9300 no
C10 H10 0.9300 no
C11 H11 0.9300 no
C12 H12 0.9300 no
C15 H15 0.9300 no
C16 H16 0.9300 no
C17 H17 0.9300 no
C18 H18 0.9300 no
C20 H20 0.9300 no
C22 H22 0.9300 no
C23 H23 0.9300 no
C24 H24 0.9300 no
C25 H25 0.9300 no

loop_
_geom_hbond_atom_site_label_D
_geom_hbond_atom_site_label_H
_geom_hbond_atom_site_label_A
_geom_hbond_site_symmetry_A
_geom_hbond_distance_DH
_geom_hbond_distance_HA
_geom_hbond_distance_DA
_geom_hbond_angle_DHA
_geom_hbond_publ_flag
C5 H5a O1 3_665 0.96 2.59 3.530(2) 167 yes
C5 H5c O1 1_655 0.96 2.57 3.5305(19) 177 yes
C12 H12 O1 . 0.93 2.37 3.0375(19) 128 yes
C15 H15 N1 . 0.93 2.42 3.024(2) 123 yes

loop_
_geom_torsion_atom_site_label_1
_geom_torsion_atom_site_label_2
_geom_torsion_atom_site_label_3
_geom_torsion_atom_site_label_4
_geom_torsion
_geom_torsion_publ_flag
C12 N1 C2 C1 -17.9(2) no
C12 N1 C2 C3 164.62(15) no
C2 N1 C12 C13 177.51(14) no
C3 N2 N3 C1 -7.39(15) no
C3 N2 N3 C6 -164.20(12) no
C5 N2 N3 C1 -148.34(13) no
C5 N2 N3 C6 54.85(17) no
N3 N2 C3 C2 7.04(15) no
N3 N2 C3 C4 -169.32(13) no
C5 N2 C3 C2 144.62(13) no
C5 N2 C3 C4 -31.7(2) no
N2 N3 C1 O1 -173.21(14) no
N2 N3 C1 C2 4.81(16) no
C6 N3 C1 O1 -17.8(2) no
C6 N3 C1 C2 160.23(13) no
N2 N3 C6 C7 36.9(2) no
N2 N3 C6 C11 -143.11(14) no
C1 N3 C6 C7 -116.22(17) no
C1 N3 C6 C11 63.7(2) no
O1 C1 C2 N1 -0.5(3) no
O1 C1 C2 C3 177.30(16) no
N3 C1 C2 N1 -178.28(15) no
N3 C1 C2 C3 -0.50(16) no
N1 C2 C3 N2 173.80(13) no
N1 C2 C3 C4 -10.1(2) no
C1 C2 C3 N2 -4.15(16) no
C1 C2 C3 C4 171.95(14) no
N3 C6 C7 C8 -179.94(16) no
C11 C6 C7 C8 0.1(2) no
N3 C6 C11 C10 -179.52(15) no
C7 C6 C11 C10 0.4(2) no
C6 C7 C8 C9 -0.6(3) no
C7 C8 C9 C10 0.6(3) no
C8 C9 C10 C11 0.0(3) no
C9 C10 C11 C6 -0.5(3) no
N1 C12 C13 C14 -45.1(2) no
N1 C12 C13 C26 137.66(17) no
C12 C13 C14 C15 4.7(2) no
C12 C13 C14 C19 -174.64(14) no
C26 C13 C14 C15 -178.17(15) no
C26 C13 C14 C19 2.5(2) no
C12 C13 C26 C21 174.53(14) no
C12 C13 C26 C25 -9.7(2) no
C14 C13 C26 C21 -2.8(2) no
C14 C13 C26 C25 173.05(15) no
C13 C14 C15 C16 178.95(15) no
C19 C14 C15 C16 -1.7(2) no
C13 C14 C19 C18 -179.55(14) no
C13 C14 C19 C20 -0.7(2) no
C15 C14 C19 C18 1.1(2) no
C15 C14 C19 C20 179.89(15) no
C14 C15 C16 C17 1.3(2) no
C15 C16 C17 C18 -0.3(3) no
C16 C17 C18 C19 -0.4(3) no
C17 C18 C19 C14 -0.1(2) no
C17 C18 C19 C20 -178.87(16) no
C14 C19 C20 C21 -0.8(2) no
C18 C19 C20 C21 177.99(15) no
C19 C20 C21 C22 -177.33(15) no
C19 C20 C21 C26 0.6(2) no
C20 C21 C22 C23 175.93(18) no
C26 C21 C22 C23 -2.0(3) no
C20 C21 C26 C13 1.2(2) no
C20 C21 C26 C25 -174.80(15) no
C22 C21 C26 C13 179.17(15) no
C22 C21 C26 C25 3.2(2) no
C21 C22 C23 C24 -0.6(3) no
C22 C23 C24 C25 1.9(3) no
C23 C24 C25 C26 -0.6(3) no
C24 C25 C26 C13 -177.82(17) no
C24 C25 C26 C21 -1.9(2) no

loop_
_cod_related_entry_id
_cod_related_entry_database
_cod_related_entry_code
1 ChemSpider 956465
